data_2242070
loop_
_publ_author_name
'de Oliveira, Adriano Bof'
'Beck, Johannes'
'Landvogt, Christian'
'de Farias, Renan Lira'
'Feitoza, B\'arbara Regina Santos'

_publ_section_title
;
 Crystal structure of
 <i>N</i>-ethyl-2-(1,2,3,4-tetrahydronaphthalen-1-ylidene)hydrazinecarbothioamide
;
_journal_issue 2
_journal_name_full 'Acta Crystallographica Section E'
_journal_page_first 291
_journal_page_last 295
_journal_paper_doi 10.1107/S2056989017001311
_journal_volume 73
_journal_year 2017
_chemical_formula_iupac 'C13 H17 N3 S'
_chemical_formula_moiety 'C13 H17 N3 S'
_chemical_formula_sum 'C13 H17 N3 S'
_chemical_formula_weight 247.36
_chemical_name_common '1-Tetralone 4-ethylthiosemicarbazone'
_chemical_name_systematic
;
<i>N</i>-Ethyl-2-(1,2,3,4-tetrahydronaphthalen-1-ylidene)hydrazinecarbothioamide
;
_space_group_IT_number 14
_symmetry_cell_setting monoclinic
_symmetry_space_group_name_Hall '-P 2ybc'
_symmetry_space_group_name_H-M 'P 1 21/c 1'
_atom_sites_solution_hydrogens geom
_atom_sites_solution_primary direct
_atom_sites_solution_secondary difmap
_audit_creation_method SHELXL-97
_cell_angle_alpha 90.00
_cell_angle_beta 102.7240(10)
_cell_angle_gamma 90.00
_cell_formula_units_Z 8
_cell_length_a 11.1342(2)
_cell_length_b 10.2330(2)
_cell_length_c 23.3990(5)
_cell_measurement_reflns_used 42401
_cell_measurement_temperature 123(2)
_cell_measurement_theta_max 27.48
_cell_measurement_theta_min 2.91
_cell_volume 2600.52(9)
_computing_cell_refinement
;
HKL  and SCALEPACK (Otwinowski & Minor, 1997)
;
_computing_data_collection
;
COLLECT (Nonius, 1998)
;
_computing_data_reduction
;
HKL, DENZO and SCALEPACK (Otwinowski & Minor, 1997)
;
_computing_molecular_graphics
;
DIAMOND (Brandenburg, 2006) and <i>Crystal Explorer</i> (Wolff <i>et
al.</i>, 2012)
;
_computing_publication_material
;
<i>publCIF</i> (Westrip, 2010) and <i>enCIFer</i> (Allen <i>et al.</i>,
2004)
;
_computing_structure_refinement
;
SHELXL97 (Sheldrick, 2008)
;
_computing_structure_solution
;
<i>SUPERFLIP</i> (Palatinus & Chapuis, 2007)
;
_diffrn_ambient_temperature 123(2)
_diffrn_detector_area_resol_mean 9
_diffrn_measured_fraction_theta_full 0.997
_diffrn_measured_fraction_theta_max 0.997
_diffrn_measurement_device_type 'Nonius KappaCCD area detector'
_diffrn_measurement_method 'CCD rotation images, thick slices'
_diffrn_radiation_monochromator graphite
_diffrn_radiation_type MoK\a
_diffrn_radiation_wavelength 0.71073
_diffrn_reflns_av_R_equivalents 0.0502
_diffrn_reflns_av_sigmaI/netI 0.0325
_diffrn_reflns_limit_h_max 14
_diffrn_reflns_limit_h_min -14
_diffrn_reflns_limit_k_max 13
_diffrn_reflns_limit_k_min -13
_diffrn_reflns_limit_l_max 28
_diffrn_reflns_limit_l_min -30
_diffrn_reflns_number 39942
_diffrn_reflns_theta_full 27.46
_diffrn_reflns_theta_max 27.46
_diffrn_reflns_theta_min 3.00
_exptl_absorpt_coefficient_mu 0.231
_exptl_absorpt_correction_T_max 0.9874
_exptl_absorpt_correction_T_min 0.9015
_exptl_absorpt_correction_type multi-scan
_exptl_absorpt_process_details
;
(Blessing, 1995)
;
_exptl_crystal_colour colourless
_exptl_crystal_density_diffrn 1.264
_exptl_crystal_density_method 'not measured'
_exptl_crystal_description block
_exptl_crystal_F_000 1056
_exptl_crystal_size_max 0.349
_exptl_crystal_size_mid 0.148
_exptl_crystal_size_min 0.054
_refine_diff_density_max 0.484
_refine_diff_density_min -0.411
_refine_ls_extinction_method none
_refine_ls_goodness_of_fit_ref 1.022
_refine_ls_hydrogen_treatment constr
_refine_ls_matrix_type full
_refine_ls_number_parameters 318
_refine_ls_number_reflns 5952
_refine_ls_number_restraints 1
_refine_ls_restrained_S_all 1.027
_refine_ls_R_factor_all 0.0627
_refine_ls_R_factor_gt 0.0437
_refine_ls_shift/su_max 0.000
_refine_ls_shift/su_mean 0.000
_refine_ls_structure_factor_coef Fsqd
_refine_ls_weighting_details 'calc w=1/[\s^2^(Fo^2^)+(0.0524P)^2^+1.4032P] where P=(Fo^2^+2Fc^2^)/3'
_refine_ls_weighting_scheme calc
_refine_ls_wR_factor_gt 0.1069
_refine_ls_wR_factor_ref 0.1164
_reflns_number_gt 4615
_reflns_number_total 5952
_reflns_threshold_expression >2sigma(I)
_cod_data_source_file lh5835sup1.cif
_cod_data_source_block I
_cod_original_sg_symbol_H-M 'P 21/c'
_cod_database_code 2242070

loop_
_symmetry_equiv_pos_as_xyz
'x, y, z'
'-x, y+1/2, -z+1/2'
'-x, -y, -z'
'x, -y-1/2, z-1/2'

loop_
_atom_site_type_symbol
_atom_site_label
_atom_site_fract_x
_atom_site_fract_y
_atom_site_fract_z
_atom_site_U_iso_or_equiv
_atom_site_adp_type
_atom_site_calc_flag
_atom_site_refinement_flags
_atom_site_occupancy
_atom_site_symmetry_multiplicity
_atom_site_disorder_assembly
_atom_site_disorder_group
C C1 0.74029(14) 0.81156(15) 0.26519(7) 0.0204(3) Uani d . 1 1 . .
C C2 0.83649(16) 0.73161(17) 0.30579(7) 0.0259(4) Uani d . 1 1 . .
H H1 0.9095 0.7229 0.2884 0.031 Uiso calc R 1 1 . .
H H2 0.8034 0.6429 0.3092 0.031 Uiso calc R 1 1 . .
C C3 0.87661(18) 0.7906(2) 0.36697(8) 0.0338(4) Uani d . 1 1 . .
H H3 0.9301 0.7279 0.3931 0.041 Uiso calc R 1 1 . .
H H4 0.9248 0.8711 0.3650 0.041 Uiso calc R 1 1 . .
C C4 0.76544(19) 0.8229(2) 0.39190(8) 0.0356(4) Uani d . 1 1 . .
H H5 0.7211 0.7413 0.3970 0.043 Uiso calc R 1 1 . .
H H6 0.7930 0.8641 0.4309 0.043 Uiso calc R 1 1 . .
C C5 0.67946(16) 0.91465(17) 0.35168(8) 0.0271(4) Uani d . 1 1 . .
C C6 0.61121(17) 1.00840(19) 0.37437(9) 0.0331(4) Uani d . 1 1 . .
H H7 0.6197 1.0146 0.4156 0.040 Uiso calc R 1 1 . .
C C7 0.53164(17) 1.09221(18) 0.33808(9) 0.0338(4) Uani d . 1 1 . .
H H8 0.4864 1.1556 0.3543 0.041 Uiso calc R 1 1 . .
C C8 0.51821(16) 1.08314(17) 0.27784(9) 0.0302(4) Uani d . 1 1 . .
H H9 0.4627 1.1397 0.2527 0.036 Uiso calc R 1 1 . .
C C9 0.58507(15) 0.99229(16) 0.25425(8) 0.0255(4) Uani d . 1 1 . .
H H10 0.5758 0.9872 0.2130 0.031 Uiso calc R 1 1 . .
C C10 0.66681(15) 0.90726(16) 0.29086(7) 0.0223(3) Uani d . 1 1 . .
C C11 0.76692(15) 0.72188(16) 0.12327(7) 0.0233(3) Uani d . 1 1 . .
C C12 0.64454(19) 0.8165(2) 0.03189(8) 0.0359(4) Uani d . 1 1 . .
H H13 0.7207 0.8130 0.0166 0.043 Uiso calc R 1 1 . .
H H14 0.6077 0.9042 0.0231 0.043 Uiso calc R 1 1 . .
C C13 0.5557(2) 0.7151(3) 0.00106(9) 0.0498(6) Uani d . 1 1 . .
H H15 0.5906 0.6278 0.0106 0.075 Uiso calc R 1 1 . .
H H16 0.5407 0.7290 -0.0414 0.075 Uiso calc R 1 1 . .
H H17 0.4779 0.7224 0.0138 0.075 Uiso calc R 1 1 . .
C C14 0.23948(14) 0.74836(15) 0.25873(7) 0.0195(3) Uani d . 1 1 . .
C C15 0.32438(16) 0.83155(17) 0.30316(7) 0.0261(4) Uani d . 1 1 . .
H H18 0.3173 0.9235 0.2897 0.031 Uiso calc R 1 1 . .
H H19 0.4103 0.8032 0.3055 0.031 Uiso calc R 1 1 . .
C C16 0.29737(17) 0.82471(18) 0.36413(8) 0.0294(4) Uani d . 1 1 . .
H H20 0.3641 0.8686 0.3926 0.035 Uiso calc R 1 1 . .
H H21 0.2193 0.8709 0.3643 0.035 Uiso calc R 1 1 . .
C C17 0.28738(16) 0.68370(18) 0.38210(7) 0.0280(4) Uani d . 1 1 . .
H H22 0.3667 0.6387 0.3837 0.034 Uiso calc R 1 1 . .
H H23 0.2694 0.6804 0.4217 0.034 Uiso calc R 1 1 . .
C C18 0.18651(15) 0.61472(16) 0.33905(7) 0.0221(3) Uani d . 1 1 . .
C C19 0.11481(16) 0.51819(17) 0.35743(8) 0.0269(4) Uani d . 1 1 . .
H H24 0.1274 0.4984 0.3980 0.032 Uiso calc R 1 1 . .
C C20 0.02604(16) 0.45102(17) 0.31785(8) 0.0285(4) Uani d . 1 1 . .
H H25 -0.0221 0.3858 0.3311 0.034 Uiso calc R 1 1 . .
C C21 0.00738(15) 0.47942(17) 0.25843(8) 0.0265(4) Uani d . 1 1 . .
H H26 -0.0525 0.4322 0.2310 0.032 Uiso calc R 1 1 . .
C C22 0.07550(15) 0.57592(16) 0.23918(7) 0.0227(3) Uani d . 1 1 . .
H H27 0.0615 0.5955 0.1986 0.027 Uiso calc R 1 1 . .
C C23 0.16531(14) 0.64538(15) 0.27924(7) 0.0192(3) Uani d . 1 1 . .
C C24 0.28275(18) 0.86401(18) 0.12330(8) 0.0309(4) Uani d . 1 1 . .
C C25A 0.1525(3) 0.8000(3) 0.02723(10) 0.0733(9) Uani d PD 0.705(5) 1 A 1
H H30 0.2162 0.8448 0.0108 0.088 Uiso calc PR 0.705(5) 1 A 1
H H31 0.0751 0.8504 0.0157 0.088 Uiso calc PR 0.705(5) 1 A 1
C C26A 0.1331(4) 0.6658(4) 0.00242(14) 0.0625(12) Uani d PD 0.705(5) 1 A 1
H H34 0.1060 0.6709 -0.0403 0.094 Uiso calc PR 0.705(5) 1 A 1
H H35 0.0700 0.6213 0.0186 0.094 Uiso calc PR 0.705(5) 1 A 1
H H36 0.2104 0.6166 0.0127 0.094 Uiso calc PR 0.705(5) 1 A 1
C C25B 0.1525(3) 0.8000(3) 0.02723(10) 0.0733(9) Uani d PD 0.295(5) 1 A 2
H H32 0.1167 0.7150 0.0120 0.088 Uiso calc PR 0.295(5) 1 A 2
H H33 0.2232 0.8199 0.0093 0.088 Uiso calc PR 0.295(5) 1 A 2
C C26B 0.0497(8) 0.9155(8) 0.0132(3) 0.053(3) Uani d PD 0.295(5) 1 A 2
H H37 0.0185 0.9224 -0.0292 0.080 Uiso calc PR 0.295(5) 1 A 2
H H38 0.0871 0.9987 0.0285 0.080 Uiso calc PR 0.295(5) 1 A 2
H H39 -0.0185 0.8948 0.0320 0.080 Uiso calc PR 0.295(5) 1 A 2
N N1 0.71417(12) 0.80254(13) 0.20897(6) 0.0214(3) Uani d . 1 1 . .
N N2 0.78106(13) 0.71646(13) 0.18298(6) 0.0231(3) Uani d . 1 1 . .
H H11 0.8314 0.6596 0.2041 0.028 Uiso calc R 1 1 . .
N N3 0.67615(13) 0.79765(14) 0.09517(6) 0.0260(3) Uani d . 1 1 . .
H H12 0.6320 0.8394 0.1162 0.031 Uiso calc R 1 1 . .
N N4 0.22574(12) 0.75948(13) 0.20292(6) 0.0217(3) Uani d . 1 1 . .
N N5 0.29620(13) 0.85150(14) 0.18236(6) 0.0262(3) Uani d . 1 1 . .
H H28 0.3485 0.9009 0.2067 0.031 Uiso calc R 1 1 . .
N N6 0.19103(18) 0.79705(17) 0.09097(7) 0.0409(4) Uani d . 1 1 . .
H H29 0.1492 0.7457 0.1097 0.049 Uiso calc R 1 1 A 1
S S1 0.86369(4) 0.63602(5) 0.091362(19) 0.03122(13) Uani d . 1 1 . .
S S2 0.38000(5) 0.96310(6) 0.09740(2) 0.04411(16) Uani d . 1 1 . .

loop_
_atom_site_aniso_label
_atom_site_aniso_U_11
_atom_site_aniso_U_22
_atom_site_aniso_U_33
_atom_site_aniso_U_12
_atom_site_aniso_U_13
_atom_site_aniso_U_23
C1 0.0202(8) 0.0188(8) 0.0229(8) -0.0027(6) 0.0061(6) 0.0006(6)
C2 0.0298(9) 0.0260(9) 0.0223(8) 0.0062(7) 0.0067(7) 0.0012(7)
C3 0.0368(11) 0.0373(11) 0.0252(9) 0.0077(8) 0.0022(8) 0.0006(8)
C4 0.0457(12) 0.0378(11) 0.0242(9) 0.0063(9) 0.0094(8) -0.0017(8)
C5 0.0264(9) 0.0261(9) 0.0302(9) -0.0026(7) 0.0089(7) -0.0033(7)
C6 0.0333(10) 0.0349(10) 0.0341(10) -0.0053(8) 0.0134(8) -0.0111(8)
C7 0.0260(9) 0.0250(9) 0.0541(12) -0.0028(7) 0.0169(9) -0.0104(9)
C8 0.0209(8) 0.0221(9) 0.0487(11) -0.0008(7) 0.0099(8) 0.0002(8)
C9 0.0212(8) 0.0221(8) 0.0344(9) -0.0026(7) 0.0087(7) 0.0014(7)
C10 0.0199(8) 0.0199(8) 0.0287(9) -0.0030(6) 0.0089(7) -0.0007(7)
C11 0.0260(9) 0.0228(8) 0.0206(8) -0.0047(7) 0.0044(7) -0.0001(6)
C12 0.0400(11) 0.0446(12) 0.0222(9) 0.0059(9) 0.0048(8) 0.0087(8)
C13 0.0402(12) 0.0742(17) 0.0295(11) -0.0016(11) -0.0039(9) -0.0083(11)
C14 0.0180(7) 0.0202(8) 0.0210(8) 0.0027(6) 0.0057(6) 0.0000(6)
C15 0.0244(9) 0.0262(9) 0.0270(9) -0.0068(7) 0.0041(7) -0.0011(7)
C16 0.0291(9) 0.0308(9) 0.0267(9) -0.0023(7) 0.0025(7) -0.0054(7)
C17 0.0293(9) 0.0330(10) 0.0209(8) -0.0013(7) 0.0038(7) -0.0001(7)
C18 0.0210(8) 0.0231(8) 0.0230(8) 0.0035(6) 0.0064(6) 0.0012(6)
C19 0.0263(9) 0.0283(9) 0.0285(9) 0.0049(7) 0.0108(7) 0.0071(7)
C20 0.0224(9) 0.0221(8) 0.0433(11) 0.0013(7) 0.0123(8) 0.0068(7)
C21 0.0186(8) 0.0215(8) 0.0386(10) -0.0012(6) 0.0045(7) -0.0034(7)
C22 0.0187(8) 0.0239(8) 0.0252(8) 0.0030(6) 0.0040(6) -0.0021(7)
C23 0.0169(7) 0.0185(8) 0.0230(8) 0.0034(6) 0.0060(6) 0.0000(6)
C24 0.0393(11) 0.0284(9) 0.0293(9) 0.0125(8) 0.0172(8) 0.0089(8)
C25A 0.126(3) 0.0721(19) 0.0224(11) -0.0116(18) 0.0169(14) 0.0022(11)
C26A 0.082(3) 0.063(2) 0.0323(17) -0.003(2) -0.0089(17) -0.0075(16)
C25B 0.126(3) 0.0721(19) 0.0224(11) -0.0116(18) 0.0169(14) 0.0022(11)
C26B 0.066(6) 0.064(6) 0.025(4) 0.011(4) -0.001(3) 0.008(3)
N1 0.0218(7) 0.0190(7) 0.0239(7) -0.0011(5) 0.0062(5) -0.0004(5)
N2 0.0270(7) 0.0211(7) 0.0208(7) 0.0036(6) 0.0045(6) 0.0009(5)
N3 0.0275(8) 0.0282(8) 0.0217(7) 0.0006(6) 0.0044(6) 0.0013(6)
N4 0.0222(7) 0.0209(7) 0.0238(7) 0.0027(5) 0.0091(6) 0.0033(5)
N5 0.0284(8) 0.0263(8) 0.0257(7) 0.0002(6) 0.0099(6) 0.0053(6)
N6 0.0652(12) 0.0371(9) 0.0223(8) -0.0036(9) 0.0137(8) 0.0017(7)
S1 0.0346(3) 0.0357(3) 0.0240(2) 0.0030(2) 0.00759(18) -0.00517(18)
S2 0.0437(3) 0.0503(3) 0.0441(3) 0.0090(2) 0.0224(2) 0.0260(2)

loop_
_atom_type_symbol
_atom_type_description
_atom_type_scat_dispersion_real
_atom_type_scat_dispersion_imag
_atom_type_scat_source
C C 0.0033 0.0016 'International Tables Vol C Tables 4.2.6.8 and 6.1.1.4'
H H 0.0000 0.0000 'International Tables Vol C Tables 4.2.6.8 and 6.1.1.4'
N N 0.0061 0.0033 'International Tables Vol C Tables 4.2.6.8 and 6.1.1.4'
S S 0.1246 0.1234 'International Tables Vol C Tables 4.2.6.8 and 6.1.1.4'

loop_
_geom_angle_atom_site_label_1
_geom_angle_atom_site_label_2
_geom_angle_atom_site_label_3
_geom_angle
N1 C1 C10 116.11(14)
N1 C1 C2 125.09(14)
C10 C1 C2 118.78(14)
C1 C2 C3 113.38(14)
C1 C2 H1 108.9
C3 C2 H1 108.9
C1 C2 H2 108.9
C3 C2 H2 108.9
H1 C2 H2 107.7
C4 C3 C2 110.59(16)
C4 C3 H3 109.5
C2 C3 H3 109.5
C4 C3 H4 109.5
C2 C3 H4 109.5
H3 C3 H4 108.1
C5 C4 C3 110.73(15)
C5 C4 H5 109.5
C3 C4 H5 109.5
C5 C4 H6 109.5
C3 C4 H6 109.5
H5 C4 H6 108.1
C6 C5 C10 118.75(17)
C6 C5 C4 120.79(16)
C10 C5 C4 120.46(15)
C7 C6 C5 121.38(18)
C7 C6 H7 119.3
C5 C6 H7 119.3
C6 C7 C8 119.59(17)
C6 C7 H8 120.2
C8 C7 H8 120.2
C9 C8 C7 120.30(18)
C9 C8 H9 119.8
C7 C8 H9 119.8
C8 C9 C10 120.47(17)
C8 C9 H10 119.8
C10 C9 H10 119.8
C5 C10 C9 119.51(15)
C5 C10 C1 120.35(15)
C9 C10 C1 120.14(15)
N3 C11 N2 115.60(15)
N3 C11 S1 125.16(13)
N2 C11 S1 119.24(13)
N3 C12 C13 112.49(17)
N3 C12 H13 109.1
C13 C12 H13 109.1
N3 C12 H14 109.1
C13 C12 H14 109.1
H13 C12 H14 107.8
C12 C13 H15 109.5
C12 C13 H16 109.5
H15 C13 H16 109.5
C12 C13 H17 109.5
H15 C13 H17 109.5
H16 C13 H17 109.5
N4 C14 C23 116.20(14)
N4 C14 C15 124.57(15)
C23 C14 C15 119.23(14)
C14 C15 C16 113.42(14)
C14 C15 H18 108.9
C16 C15 H18 108.9
C14 C15 H19 108.9
C16 C15 H19 108.9
H18 C15 H19 107.7
C17 C16 C15 110.22(15)
C17 C16 H20 109.6
C15 C16 H20 109.6
C17 C16 H21 109.6
C15 C16 H21 109.6
H20 C16 H21 108.1
C18 C17 C16 110.49(14)
C18 C17 H22 109.6
C16 C17 H22 109.6
C18 C17 H23 109.6
C16 C17 H23 109.6
H22 C17 H23 108.1
C19 C18 C23 118.92(15)
C19 C18 C17 121.17(15)
C23 C18 C17 119.90(15)
C20 C19 C18 121.30(16)
C20 C19 H24 119.4
C18 C19 H24 119.4
C19 C20 C21 119.62(16)
C19 C20 H25 120.2
C21 C20 H25 120.2
C22 C21 C20 120.27(16)
C22 C21 H26 119.9
C20 C21 H26 119.9
C21 C22 C23 120.42(16)
C21 C22 H27 119.8
C23 C22 H27 119.8
C18 C23 C22 119.44(15)
C18 C23 C14 119.92(14)
C22 C23 C14 120.63(14)
N6 C24 N5 115.50(16)
N6 C24 S2 125.54(14)
N5 C24 S2 118.95(15)
N6 C25A C26A 111.4(2)
N6 C25A H30 109.4
C26A C25A H30 109.4
N6 C25A H31 109.4
C26A C25A H31 109.4
H30 C25A H31 108.0
C25A C26A H34 109.5
C25A C26A H35 109.5
H34 C26A H35 109.5
C25A C26A H36 109.5
H34 C26A H36 109.5
H35 C26A H36 109.5
H37 C26B H38 109.5
H37 C26B H39 109.5
H38 C26B H39 109.5
C1 N1 N2 118.32(14)
C11 N2 N1 118.12(14)
C11 N2 H11 120.9
N1 N2 H11 120.9
C11 N3 C12 124.58(15)
C11 N3 H12 117.7
C12 N3 H12 117.7
C14 N4 N5 117.74(14)
C24 N5 N4 118.31(15)
C24 N5 H28 120.8
N4 N5 H28 120.8
C24 N6 C25A 126.23(19)
C24 N6 H29 116.9
C25A N6 H29 116.9

loop_
_geom_bond_atom_site_label_1
_geom_bond_atom_site_label_2
_geom_bond_distance
C1 N1 1.287(2)
C1 C10 1.485(2)
C1 C2 1.507(2)
C2 C3 1.527(2)
C2 H1 0.9900
C2 H2 0.9900
C3 C4 1.516(3)
C3 H3 0.9900
C3 H4 0.9900
C4 C5 1.513(3)
C4 H5 0.9900
C4 H6 0.9900
C5 C6 1.399(2)
C5 C10 1.401(2)
C6 C7 1.382(3)
C6 H7 0.9500
C7 C8 1.387(3)
C7 H8 0.9500
C8 C9 1.380(2)
C8 H9 0.9500
C9 C10 1.406(2)
C9 H10 0.9500
C11 N3 1.327(2)
C11 N2 1.372(2)
C11 S1 1.6866(17)
C12 N3 1.457(2)
C12 C13 1.503(3)
C12 H13 0.9900
C12 H14 0.9900
C13 H15 0.9800
C13 H16 0.9800
C13 H17 0.9800
C14 N4 1.286(2)
C14 C23 1.482(2)
C14 C15 1.505(2)
C15 C16 1.523(2)
C15 H18 0.9900
C15 H19 0.9900
C16 C17 1.514(3)
C16 H20 0.9900
C16 H21 0.9900
C17 C18 1.509(2)
C17 H22 0.9900
C17 H23 0.9900
C18 C19 1.396(2)
C18 C23 1.403(2)
C19 C20 1.380(3)
C19 H24 0.9500
C20 C21 1.391(3)
C20 H25 0.9500
C21 C22 1.380(2)
C21 H26 0.9500
C22 C23 1.404(2)
C22 H27 0.9500
C24 N6 1.321(3)
C24 N5 1.363(2)
C24 S2 1.6904(19)
C25A N6 1.458(3)
C25A C26A 1.489(4)
C25A H30 0.9900
C25A H31 0.9900
C26A H34 0.9800
C26A H35 0.9800
C26A H36 0.9800
C26B H37 0.9800
C26B H38 0.9800
C26B H39 0.9800
N1 N2 1.3785(18)
N2 H11 0.8800
N3 H12 0.8800
N4 N5 1.3785(19)
N5 H28 0.8800
N6 H29 0.8800

loop_
_geom_hbond_atom_site_label_D
_geom_hbond_atom_site_label_H
_geom_hbond_atom_site_label_A
_geom_hbond_site_symmetry_A
_geom_hbond_distance_DH
_geom_hbond_distance_HA
_geom_hbond_distance_DA
_geom_hbond_angle_DHA
N3 H12 S2 1 0.88 3.02 3.7172(16) 137.5
C9 H10 S2 1 0.95 3.09 3.8835(19) 142.4
N6 H29 S1 1_455 0.88 3.31 4.002(2) 137.5
C22 H27 S1 1_455 0.95 2.98 3.7828(17) 143.0

loop_
_geom_torsion_atom_site_label_1
_geom_torsion_atom_site_label_2
_geom_torsion_atom_site_label_3
_geom_torsion_atom_site_label_4
_geom_torsion
N1 C1 C2 C3 161.54(16)
C10 C1 C2 C3 -19.7(2)
C1 C2 C3 C4 50.9(2)
C2 C3 C4 C5 -57.0(2)
C3 C4 C5 C6 -146.70(17)
C3 C4 C5 C10 33.3(2)
C10 C5 C6 C7 0.5(3)
C4 C5 C6 C7 -179.51(18)
C5 C6 C7 C8 0.4(3)
C6 C7 C8 C9 -0.9(3)
C7 C8 C9 C10 0.5(3)
C6 C5 C10 C9 -0.9(2)
C4 C5 C10 C9 179.10(16)
C6 C5 C10 C1 178.29(15)
C4 C5 C10 C1 -1.7(2)
C8 C9 C10 C5 0.4(2)
C8 C9 C10 C1 -178.77(15)
N1 C1 C10 C5 173.40(15)
C2 C1 C10 C5 -5.5(2)
N1 C1 C10 C9 -7.4(2)
C2 C1 C10 C9 173.72(15)
N4 C14 C15 C16 163.89(16)
C23 C14 C15 C16 -16.2(2)
C14 C15 C16 C17 49.6(2)
C15 C16 C17 C18 -58.95(19)
C16 C17 C18 C19 -145.52(16)
C16 C17 C18 C23 35.9(2)
C23 C18 C19 C20 1.4(2)
C17 C18 C19 C20 -177.19(16)
C18 C19 C20 C21 0.1(3)
C19 C20 C21 C22 -1.2(3)
C20 C21 C22 C23 0.8(2)
C19 C18 C23 C22 -1.9(2)
C17 C18 C23 C22 176.74(15)
C19 C18 C23 C14 179.44(14)
C17 C18 C23 C14 -1.9(2)
C21 C22 C23 C18 0.8(2)
C21 C22 C23 C14 179.48(14)
N4 C14 C23 C18 171.47(14)
C15 C14 C23 C18 -8.4(2)
N4 C14 C23 C22 -7.2(2)
C15 C14 C23 C22 172.93(15)
C10 C1 N1 N2 179.05(13)
C2 C1 N1 N2 -2.1(2)
N3 C11 N2 N1 -9.4(2)
S1 C11 N2 N1 170.01(11)
C1 N1 N2 C11 -169.76(14)
N2 C11 N3 C12 -179.47(16)
S1 C11 N3 C12 1.2(3)
C13 C12 N3 C11 87.5(2)
C23 C14 N4 N5 -177.99(13)
C15 C14 N4 N5 1.9(2)
N6 C24 N5 N4 8.3(2)
S2 C24 N5 N4 -172.76(11)
C14 N4 N5 C24 179.83(15)
N5 C24 N6 C25A 175.9(2)
S2 C24 N6 C25A -3.0(3)
C26A C25A N6 C24 133.2(3)

_cod_database_fobs_code 2242070
